data_7045143
loop_
_publ_author_name
'John David Holbrey'
'W. Matthew Reichert'
'Robin D. Rogers'

_publ_section_title
;
 Crystal structures of imidazolium bis(trifluoromethanesulfonyl)imide
 'ionic liquid' salts: The first organic salt with a cis-TFSI anion
 conformation
;
_journal_name_full 'Daltaon Transactions'
_journal_page_first 2267
_journal_page_last 2271
_journal_year 2004
_chemical_formula_sum 'C7 H9 F6 N3 O4 S2'
_chemical_formula_weight 377.29
_chemical_melting_point 22
_chemical_name_common '1,2-dimethylimidazolium bistrifluoromethylsulfonylimide'
_space_group_IT_number 2
_symmetry_cell_setting triclinic
_symmetry_space_group_name_Hall '-P 1'
_symmetry_space_group_name_H-M 'P -1'
_atom_sites_solution_hydrogens geom
_atom_sites_solution_primary direct
_atom_sites_solution_secondary difmap
_cell_angle_alpha 88.059(6)
_cell_angle_beta 80.181(7)
_cell_angle_gamma 79.768(6)
_cell_formula_units_Z 4
_cell_length_a 8.535(3)
_cell_length_b 12.681(5)
_cell_length_c 13.502(5)
_cell_measurement_temperature 173(2)
_cell_volume 1417.0(9)
_computing_cell_refinement 'Bruker SMART'
_computing_data_collection 'Bruker SMART'
_computing_data_reduction 'Bruker SHELXTL'
_computing_molecular_graphics 'Bruker SHELXTL'
_computing_publication_material 'Bruker SHELXTL'
_computing_structure_refinement 'SHELXL-97 (Sheldrick, 1997)'
_computing_structure_solution 'SHELXS-97 (Sheldrick, 1990)'
_diffrn_ambient_temperature 173(2)
_diffrn_measured_fraction_theta_full 0.993
_diffrn_measured_fraction_theta_max 0.993
_diffrn_measurement_device_type 'CCD area detector'
_diffrn_measurement_method 'phi and omega scans'
_diffrn_radiation_monochromator graphite
_diffrn_radiation_source 'fine-focus sealed tube'
_diffrn_radiation_type MoK\a
_diffrn_radiation_wavelength 0.71073
_diffrn_reflns_av_R_equivalents 0.0200
_diffrn_reflns_av_sigmaI/netI 0.0231
_diffrn_reflns_limit_h_max 9
_diffrn_reflns_limit_h_min -9
_diffrn_reflns_limit_k_max 14
_diffrn_reflns_limit_k_min -14
_diffrn_reflns_limit_l_max 11
_diffrn_reflns_limit_l_min -14
_diffrn_reflns_number 6463
_diffrn_reflns_theta_full 23.31
_diffrn_reflns_theta_max 23.31
_diffrn_reflns_theta_min 1.53
_exptl_absorpt_coefficient_mu 0.465
_exptl_absorpt_correction_type none
_exptl_crystal_colour colorless
_exptl_crystal_density_diffrn 1.768
_exptl_crystal_density_method 'not measured'
_exptl_crystal_description needle
_exptl_crystal_F_000 760
_exptl_crystal_size_max 0.12
_exptl_crystal_size_mid 0.36
_exptl_crystal_size_min 1.00
_refine_diff_density_max 0.528
_refine_diff_density_min -0.544
_refine_diff_density_rms 0.067
_refine_ls_extinction_method none
_refine_ls_goodness_of_fit_ref 1.054
_refine_ls_hydrogen_treatment mixed
_refine_ls_matrix_type full
_refine_ls_number_parameters 469
_refine_ls_number_reflns 4074
_refine_ls_number_restraints 0
_refine_ls_restrained_S_all 1.054
_refine_ls_R_factor_all 0.0443
_refine_ls_R_factor_gt 0.0387
_refine_ls_shift/su_max 0.001
_refine_ls_shift/su_mean 0.000
_refine_ls_structure_factor_coef Fsqd
_refine_ls_weighting_details 'calc w=1/[\s^2^(Fo^2^)+(0.0792P)^2^+0.2785P] where P=(Fo^2^+2Fc^2^)/3'
_refine_ls_weighting_scheme calc
_refine_ls_wR_factor_gt 0.1052
_refine_ls_wR_factor_ref 0.1086
_reflns_number_gt 3551
_reflns_number_total 4074
_reflns_threshold_expression >2sigma(I)
_cod_data_source_file Dalton-Trans-2004-2267-1.cif
_cod_data_source_block m1
_cod_depositor_comments
;
The following automatic conversions were performed:

'_symmetry_cell_setting' value 'Triclinic' changed to 'triclinic'
according to the built-in table from CIF Core dictionary named
'cif_core.dic' version 2.4.1 from 2010-06-29.

Automatic conversion script
Id: cif_fix_values 5376 2017-05-30 11:51:03Z andrius 
;
_cod_original_cell_volume 1417.1(9)
_cod_original_sg_symbol_H-M P-1
_cod_database_code 7045143

loop_
_symmetry_equiv_pos_as_xyz
'x, y, z'
'-x, -y, -z'

loop_
_atom_site_label
_atom_site_type_symbol
_atom_site_fract_x
_atom_site_fract_y
_atom_site_fract_z
_atom_site_U_iso_or_equiv
_atom_site_adp_type
_atom_site_occupancy
_atom_site_symmetry_multiplicity
_atom_site_calc_flag
_atom_site_refinement_flags
_atom_site_disorder_assembly
_atom_site_disorder_group
S1 S 0.89720(8) -0.47605(5) 0.69468(5) 0.02776(19) Uani 1 1 d . . .
S2 S 0.58478(7) -0.51117(5) 0.77578(5) 0.02421(19) Uani 1 1 d . . .
S3 S 0.50312(8) -0.01506(5) 0.80786(5) 0.0300(2) Uani 1 1 d . . .
S4 S 0.21200(7) 0.02675(5) 0.73155(5) 0.02345(19) Uani 1 1 d . . .
F1 F 1.1103(2) -0.40844(17) 0.78002(17) 0.0667(6) Uani 1 1 d . . .
F2 F 0.9100(2) -0.44794(16) 0.88494(13) 0.0561(5) Uani 1 1 d . . .
F3 F 0.8806(3) -0.30226(14) 0.79824(17) 0.0653(6) Uani 1 1 d . . .
F4 F 0.5690(2) -0.36823(15) 0.91525(13) 0.0512(5) Uani 1 1 d . . .
F5 F 0.3570(2) -0.44016(14) 0.92434(12) 0.0463(4) Uani 1 1 d . . .
F6 F 0.4055(2) -0.32161(13) 0.81059(13) 0.0459(4) Uani 1 1 d . . .
F7 F 0.79419(19) -0.07507(16) 0.71302(17) 0.0629(6) Uani 1 1 d . . .
F8 F 0.6296(2) -0.17775(13) 0.68677(16) 0.0545(5) Uani 1 1 d . . .
F9 F 0.6220(2) -0.02290(14) 0.61460(13) 0.0507(5) Uani 1 1 d . . .
F10 F 0.3477(2) -0.10673(15) 0.58459(13) 0.0491(5) Uani 1 1 d . . .
F11 F 0.1532(2) -0.15988(13) 0.68605(14) 0.0504(5) Uani 1 1 d . . .
F12 F 0.1021(2) -0.03468(15) 0.57836(13) 0.0513(5) Uani 1 1 d . . .
O1 O 0.9621(2) -0.42398(17) 0.60575(15) 0.0444(5) Uani 1 1 d . . .
O2 O 0.9642(2) -0.58578(14) 0.71139(15) 0.0363(5) Uani 1 1 d . . .
O3 O 0.4668(2) -0.53363(14) 0.72006(14) 0.0327(4) Uani 1 1 d . . .
O4 O 0.6513(2) -0.59387(14) 0.83924(14) 0.0363(5) Uani 1 1 d . . .
O5 O 0.5542(2) -0.07610(17) 0.89092(16) 0.0471(6) Uani 1 1 d . . .
O6 O 0.5178(2) 0.09625(14) 0.80032(15) 0.0375(5) Uani 1 1 d . . .
O7 O 0.2669(2) 0.11338(14) 0.67298(14) 0.0365(5) Uani 1 1 d . . .
O8 O 0.0522(2) 0.04500(14) 0.78873(14) 0.0322(4) Uani 1 1 d . . .
N1 N 0.9037(3) -0.80713(16) 0.96723(16) 0.0273(5) Uani 1 1 d . . .
N3 N 1.1260(3) -0.74544(17) 0.92404(16) 0.0296(5) Uani 1 1 d . . .
N8 N 0.7076(3) 0.25906(16) 0.58956(16) 0.0286(5) Uani 1 1 d . . .
N10 N 0.4804(3) 0.31571(16) 0.53895(16) 0.0270(5) Uani 1 1 d . . .
N14 N 0.7085(3) -0.44955(16) 0.70681(16) 0.0276(5) Uani 1 1 d . . .
N15 N 0.3333(2) -0.03950(16) 0.79651(16) 0.0267(5) Uani 1 1 d . . .
C2 C 0.9757(3) -0.7383(2) 0.90709(19) 0.0263(6) Uani 1 1 d . . .
H2A H 0.928(3) -0.694(2) 0.863(2) 0.025(7) Uiso 1 1 d . . .
C4 C 1.1506(4) -0.8219(2) 0.9974(2) 0.0364(7) Uani 1 1 d . . .
H4A H 1.249(4) -0.842(2) 1.022(2) 0.034(7) Uiso 1 1 d . . .
C5 C 1.0125(4) -0.8601(2) 1.0243(2) 0.0356(7) Uani 1 1 d . . .
H5A H 0.995(4) -0.909(3) 1.069(3) 0.048(9) Uiso 1 1 d . . .
C6 C 0.7426(4) -0.8306(3) 0.9648(3) 0.0383(7) Uani 1 1 d . . .
H6A H 0.677(4) -0.777(3) 0.934(2) 0.051(9) Uiso 1 1 d . . .
H6B H 0.693(4) -0.842(3) 1.035(3) 0.069(11) Uiso 1 1 d . . .
H6C H 0.757(4) -0.902(3) 0.929(2) 0.048(9) Uiso 1 1 d . . .
C7 C 1.2442(4) -0.6811(3) 0.8738(3) 0.0428(8) Uani 1 1 d . . .
H7A H 1.218(5) -0.657(3) 0.812(3) 0.082(13) Uiso 1 1 d . . .
H7B H 1.340(5) -0.723(3) 0.856(3) 0.077(13) Uiso 1 1 d . . .
H7C H 1.251(5) -0.628(4) 0.923(3) 0.091(14) Uiso 1 1 d . . .
C9 C 0.5522(3) 0.25221(19) 0.60463(19) 0.0252(6) Uani 1 1 d . . .
H9A H 0.494(3) 0.211(2) 0.655(2) 0.028(7) Uiso 1 1 d . . .
C11 C 0.5959(4) 0.3646(2) 0.4796(2) 0.0343(7) Uani 1 1 d . . .
H11A H 0.580(4) 0.406(2) 0.428(2) 0.041(8) Uiso 1 1 d . . .
C12 C 0.7361(4) 0.3298(2) 0.5108(2) 0.0339(6) Uani 1 1 d . . .
H12A H 0.848(4) 0.345(3) 0.481(3) 0.055(9) Uiso 1 1 d . . .
C13 C 0.8283(4) 0.1987(3) 0.6452(3) 0.0403(7) Uani 1 1 d . . .
H13A H 0.772(5) 0.172(3) 0.711(3) 0.074(12) Uiso 1 1 d . . .
H13B H 0.898(5) 0.151(3) 0.608(3) 0.079(14) Uiso 1 1 d . . .
H13C H 0.892(4) 0.244(3) 0.663(2) 0.047(9) Uiso 1 1 d . . .
C14 C 0.3080(4) 0.3344(3) 0.5345(3) 0.0428(8) Uani 1 1 d . . .
H14A H 0.261(5) 0.284(3) 0.568(3) 0.076(13) Uiso 1 1 d . . .
H14B H 0.259(5) 0.394(3) 0.565(3) 0.070(13) Uiso 1 1 d . . .
H14C H 0.298(5) 0.348(3) 0.463(4) 0.092(14) Uiso 1 1 d . . .
C15 C 0.9514(4) -0.4036(2) 0.7954(3) 0.0424(8) Uani 1 1 d . . .
C16 C 0.4735(3) -0.4035(2) 0.8610(2) 0.0319(6) Uani 1 1 d . . .
C17 C 0.6447(3) -0.0769(2) 0.6994(2) 0.0404(7) Uani 1 1 d . . .
C18 C 0.2038(3) -0.0753(2) 0.6403(2) 0.0350(7) Uani 1 1 d . . .

loop_
_atom_site_aniso_label
_atom_site_aniso_U_11
_atom_site_aniso_U_22
_atom_site_aniso_U_33
_atom_site_aniso_U_23
_atom_site_aniso_U_13
_atom_site_aniso_U_12
S1 0.0238(4) 0.0316(4) 0.0282(4) 0.0086(3) -0.0034(3) -0.0080(3)
S2 0.0239(4) 0.0252(3) 0.0232(4) 0.0065(3) -0.0023(3) -0.0063(3)
S3 0.0260(4) 0.0347(4) 0.0325(4) 0.0134(3) -0.0109(3) -0.0100(3)
S4 0.0226(4) 0.0252(3) 0.0230(4) 0.0056(3) -0.0059(3) -0.0047(3)
F1 0.0355(11) 0.0838(14) 0.0905(16) -0.0015(12) -0.0255(10) -0.0222(10)
F2 0.0556(12) 0.0772(13) 0.0387(11) -0.0010(10) -0.0189(9) -0.0097(10)
F3 0.0702(13) 0.0385(11) 0.0948(16) -0.0121(10) -0.0371(12) -0.0054(9)
F4 0.0431(10) 0.0660(12) 0.0479(11) -0.0216(9) -0.0103(9) -0.0117(9)
F5 0.0397(10) 0.0596(11) 0.0349(9) -0.0014(8) 0.0093(8) -0.0107(8)
F6 0.0434(10) 0.0337(9) 0.0560(11) 0.0035(8) -0.0071(9) 0.0033(7)
F7 0.0211(9) 0.0681(13) 0.0982(16) 0.0105(11) -0.0066(10) -0.0100(8)
F8 0.0424(10) 0.0354(10) 0.0816(14) -0.0017(9) -0.0028(10) -0.0027(8)
F9 0.0453(11) 0.0597(11) 0.0411(10) 0.0116(9) 0.0084(8) -0.0102(8)
F10 0.0343(10) 0.0645(12) 0.0441(10) -0.0190(9) 0.0021(8) -0.0013(8)
F11 0.0567(11) 0.0370(10) 0.0620(12) -0.0038(9) -0.0090(9) -0.0202(8)
F12 0.0482(11) 0.0703(12) 0.0393(10) -0.0073(9) -0.0228(9) -0.0043(9)
O1 0.0305(11) 0.0625(14) 0.0393(12) 0.0208(10) -0.0002(9) -0.0153(10)
O2 0.0283(10) 0.0329(10) 0.0439(12) 0.0045(9) 0.0004(9) -0.0021(8)
O3 0.0298(10) 0.0380(11) 0.0331(10) 0.0006(8) -0.0053(8) -0.0139(8)
O4 0.0330(11) 0.0336(10) 0.0393(11) 0.0185(9) -0.0042(9) -0.0033(8)
O5 0.0379(12) 0.0637(14) 0.0465(13) 0.0294(11) -0.0228(10) -0.0173(10)
O6 0.0367(11) 0.0350(11) 0.0465(12) 0.0061(9) -0.0158(10) -0.0143(9)
O7 0.0380(11) 0.0343(10) 0.0410(11) 0.0191(9) -0.0151(9) -0.0117(8)
O8 0.0241(10) 0.0390(11) 0.0316(10) 0.0002(8) -0.0030(8) -0.0017(8)
N1 0.0307(12) 0.0260(11) 0.0249(12) 0.0050(9) -0.0044(10) -0.0049(9)
N3 0.0281(12) 0.0288(12) 0.0324(13) 0.0037(10) -0.0065(10) -0.0058(9)
N8 0.0296(13) 0.0249(11) 0.0313(12) 0.0019(9) -0.0027(10) -0.0073(9)
N10 0.0302(12) 0.0257(11) 0.0237(11) 0.0064(9) -0.0037(10) -0.0035(9)
N14 0.0267(12) 0.0311(12) 0.0258(12) 0.0108(9) -0.0056(9) -0.0084(9)
N15 0.0255(12) 0.0271(11) 0.0285(12) 0.0115(9) -0.0081(10) -0.0061(9)
C2 0.0295(15) 0.0246(13) 0.0242(14) 0.0069(11) -0.0048(12) -0.0047(11)
C4 0.0399(18) 0.0349(15) 0.0370(17) 0.0057(13) -0.0197(14) -0.0023(13)
C5 0.0514(19) 0.0295(15) 0.0255(15) 0.0097(12) -0.0107(13) -0.0040(13)
C6 0.0320(16) 0.0382(18) 0.0440(19) 0.0086(15) -0.0008(15) -0.0111(13)
C7 0.0316(18) 0.0422(18) 0.056(2) 0.0075(17) -0.0078(16) -0.0123(15)
C9 0.0296(15) 0.0228(13) 0.0234(14) 0.0043(11) -0.0030(12) -0.0069(11)
C11 0.0480(19) 0.0281(15) 0.0237(15) 0.0079(12) 0.0021(13) -0.0082(13)
C12 0.0374(17) 0.0294(14) 0.0326(16) 0.0037(12) 0.0059(13) -0.0114(12)
C13 0.0322(17) 0.0368(17) 0.055(2) 0.0058(16) -0.0177(16) -0.0068(15)
C14 0.0356(18) 0.044(2) 0.048(2) 0.0145(17) -0.0111(15) -0.0035(15)
C15 0.0342(17) 0.0422(18) 0.056(2) 0.0007(15) -0.0201(15) -0.0083(13)
C16 0.0279(15) 0.0373(15) 0.0301(15) 0.0030(12) -0.0016(12) -0.0079(12)
C17 0.0293(16) 0.0375(17) 0.052(2) 0.0097(14) -0.0037(14) -0.0053(12)
C18 0.0303(16) 0.0424(16) 0.0327(16) -0.0008(13) -0.0078(13) -0.0045(12)

loop_
_atom_type_symbol
_atom_type_description
_atom_type_scat_dispersion_real
_atom_type_scat_dispersion_imag
_atom_type_scat_source
C C 0.0033 0.0016 'International Tables Vol C Tables 4.2.6.8 and 6.1.1.4'
H H 0.0000 0.0000 'International Tables Vol C Tables 4.2.6.8 and 6.1.1.4'
N N 0.0061 0.0033 'International Tables Vol C Tables 4.2.6.8 and 6.1.1.4'
O O 0.0106 0.0060 'International Tables Vol C Tables 4.2.6.8 and 6.1.1.4'
F F 0.0171 0.0103 'International Tables Vol C Tables 4.2.6.8 and 6.1.1.4'
S S 0.1246 0.1234 'International Tables Vol C Tables 4.2.6.8 and 6.1.1.4'

loop_
_geom_angle_atom_site_label_1
_geom_angle_atom_site_label_2
_geom_angle_atom_site_label_3
_geom_angle
_geom_angle_site_symmetry_1
_geom_angle_site_symmetry_3
O1 S1 O2 118.55(13) . .
O1 S1 N14 107.93(11) . .
O2 S1 N14 115.59(11) . .
O1 S1 C15 103.25(14) . .
O2 S1 C15 103.98(13) . .
N14 S1 C15 105.94(13) . .
O3 S2 O4 118.04(12) . .
O3 S2 N14 109.82(11) . .
O4 S2 N14 116.66(11) . .
O3 S2 C16 103.59(12) . .
O4 S2 C16 105.45(12) . .
N14 S2 C16 100.70(12) . .
O5 S3 O6 118.77(12) . .
O5 S3 N15 107.82(12) . .
O6 S3 N15 115.16(11) . .
O5 S3 C17 103.37(13) . .
O6 S3 C17 104.06(13) . .
N15 S3 C17 106.15(13) . .
O7 S4 O8 118.38(11) . .
O7 S4 N15 116.59(11) . .
O8 S4 N15 109.79(11) . .
O7 S4 C18 105.50(13) . .
O8 S4 C18 103.43(12) . .
N15 S4 C18 100.44(12) . .
C2 N1 C5 108.4(2) . .
C2 N1 C6 125.5(2) . .
C5 N1 C6 125.9(2) . .
C2 N3 C4 108.3(2) . .
C2 N3 C7 125.5(2) . .
C4 N3 C7 126.2(2) . .
C9 N8 C12 108.2(2) . .
C9 N8 C13 125.3(2) . .
C12 N8 C13 126.5(2) . .
C9 N10 C11 108.2(2) . .
C9 N10 C14 125.5(2) . .
C11 N10 C14 126.2(2) . .
S1 N14 S2 126.44(13) . .
S3 N15 S4 126.22(13) . .
N3 C2 N1 108.7(2) . .
C5 C4 N3 107.4(2) . .
C4 C5 N1 107.2(2) . .
N8 C9 N10 108.8(2) . .
C12 C11 N10 107.4(2) . .
C11 C12 N8 107.5(2) . .
F3 C15 F1 108.9(2) . .
F3 C15 F2 108.5(3) . .
F1 C15 F2 107.5(2) . .
F3 C15 S1 111.5(2) . .
F1 C15 S1 109.0(2) . .
F2 C15 S1 111.3(2) . .
F6 C16 F4 108.4(2) . .
F6 C16 F5 108.2(2) . .
F4 C16 F5 107.8(2) . .
F6 C16 S2 111.17(19) . .
F4 C16 S2 111.57(18) . .
F5 C16 S2 109.56(18) . .
F7 C17 F8 108.7(2) . .
F7 C17 F9 107.7(2) . .
F8 C17 F9 108.0(3) . .
F7 C17 S3 109.1(2) . .
F8 C17 S3 111.9(2) . .
F9 C17 S3 111.24(19) . .
F11 C18 F10 108.9(2) . .
F11 C18 F12 108.4(2) . .
F10 C18 F12 107.5(2) . .
F11 C18 S4 111.0(2) . .
F10 C18 S4 111.15(19) . .
F12 C18 S4 109.72(19) . .

loop_
_geom_bond_atom_site_label_1
_geom_bond_atom_site_label_2
_geom_bond_distance
_geom_bond_site_symmetry_2
S1 O1 1.426(2) .
S1 O2 1.433(2) .
S1 N14 1.567(2) .
S1 C15 1.832(3) .
S2 O3 1.4271(19) .
S2 O4 1.4317(18) .
S2 N14 1.581(2) .
S2 C16 1.834(3) .
S3 O5 1.426(2) .
S3 O6 1.438(2) .
S3 N15 1.568(2) .
S3 C17 1.832(3) .
S4 O7 1.4317(19) .
S4 O8 1.432(2) .
S4 N15 1.581(2) .
S4 C18 1.835(3) .
F1 C15 1.328(4) .
F2 C15 1.334(4) .
F3 C15 1.318(3) .
F4 C16 1.326(3) .
F5 C16 1.336(3) .
F6 C16 1.323(3) .
F7 C17 1.324(3) .
F8 C17 1.327(3) .
F9 C17 1.339(3) .
F10 C18 1.328(3) .
F11 C18 1.322(3) .
F12 C18 1.333(3) .
N1 C2 1.331(3) .
N1 C5 1.376(3) .
N1 C6 1.464(4) .
N3 C2 1.328(3) .
N3 C4 1.378(4) .
N3 C7 1.471(4) .
N8 C9 1.326(3) .
N8 C12 1.385(4) .
N8 C13 1.468(4) .
N10 C9 1.331(3) .
N10 C11 1.383(4) .
N10 C14 1.460(4) .
C4 C5 1.342(4) .
C11 C12 1.332(4) .

loop_
_geom_hbond_atom_site_label_D
_geom_hbond_atom_site_label_H
_geom_hbond_atom_site_label_A
_geom_hbond_distance_DH
_geom_hbond_distance_HA
_geom_hbond_distance_DA
_geom_hbond_angle_DHA
_geom_hbond_site_symmetry_A
C2 H2A O2 0.91(3) 2.43(3) 3.226(3) 147(2) .
C2 H2A O4 0.91(3) 2.54(3) 3.288(3) 140(2) .
C4 H4A O5 0.94(3) 2.30(3) 3.210(3) 163(2) 2_747
C5 H5A O8 0.87(3) 2.57(4) 3.429(4) 175(3) 2_647
C6 H6A O4 0.94(3) 2.60(3) 3.431(4) 148(3) .
C6 H6B O5 0.99(4) 2.55(4) 3.292(4) 132(3) 2_647
C6 H6B N15 0.99(4) 2.68(4) 3.582(4) 152(3) 2_647
C6 H6C O6 1.02(3) 2.90(3) 3.420(4) 112(2) 1_545
C6 H6C O8 1.02(3) 2.87(3) 3.428(4) 115(2) 1_645
C7 H7A O2 0.93(4) 2.75(4) 3.545(4) 144(3) .
C7 H7A O3 0.93(4) 2.94(4) 3.328(4) 106(3) 1_655
C7 H7B O6 0.90(4) 2.57(4) 3.386(4) 152(3) 1_645
C7 H7C F2 0.98(4) 2.83(4) 3.627(5) 139(3) 2_747
C7 H7C F4 0.98(4) 2.87(4) 3.615(4) 133(3) 2_747
C7 H7C F5 0.98(4) 2.69(5) 3.484(4) 138(3) 1_655
C9 H9A O6 0.97(3) 2.42(3) 3.251(3) 144(2) .
C9 H9A O7 0.97(3) 2.45(3) 3.244(3) 139(2) .
C11 H11A O3 0.87(3) 2.57(3) 3.441(4) 178(3) 2_656
C12 H12A O1 1.02(4) 2.21(4) 3.182(4) 160(3) 2_756
C13 H13A O6 1.02(4) 2.62(4) 3.499(4) 145(3) .
C13 H13A O8 1.02(4) 2.96(4) 3.300(4) 100(2) 1_655
C13 H13B F12 0.88(4) 2.67(4) 3.470(4) 153(3) 1_655
C13 H13B F12 0.88(4) 2.96(4) 3.628(4) 135(3) 2_656
C13 H13C O2 0.92(3) 2.48(3) 3.355(4) 158(3) 1_565
C14 H14A O7 0.88(4) 2.54(4) 3.354(4) 153(3) .
C14 H14B O2 0.87(4) 2.90(4) 3.472(4) 124(3) 1_465
C14 H14C F8 0.99(5) 2.92(4) 3.555(5) 123(3) 2_656
C14 H14C O1 0.99(5) 2.57(4) 3.256(4) 126(3) 2_656

loop_
_geom_torsion_atom_site_label_1
_geom_torsion_atom_site_label_2
_geom_torsion_atom_site_label_3
_geom_torsion_atom_site_label_4
_geom_torsion
_geom_torsion_site_symmetry_1
_geom_torsion_site_symmetry_2
_geom_torsion_site_symmetry_3
_geom_torsion_site_symmetry_4
C15 S1 N14 S2 -86.95(19) . . . .
S1 N14 S2 C16 118.72(17) . . . .
C17 S3 N15 S4 -84.02(19) . . . .
S3 N15 S4 C18 117.29(18) . . . .
